data_4030837
loop_
_publ_author_name
'F\"assler, J\"urg'
'McCubbin, J. Adam'
'Roglans, Anna'
'Kimachi, Tetsutaro'
'Hollett, Joshua W.'
'Kunz, Roland W.'
'Tinkl, Michael'
'Zhang, Yousheng'
'Wang, Ruiyao'
'Campbell, Michael'
'Snieckus, Victor'

_publ_section_title
;
 Highly Enantioselective (-)-Sparteine-Mediated Lateral
 Metalation-Functionalization of Remote Silyl Protected ortho-Ethyl
 N,N-Dialkyl Aryl O-Carbamates.
;
_journal_issue 7
_journal_name_full 'The Journal of organic chemistry'
_journal_page_first 3368
_journal_paper_doi 10.1021/jo502561m
_journal_volume 80
_journal_year 2015
_chemical_formula_sum 'C15 H23 N O5 S'
_chemical_formula_weight 329.40
_chemical_name_systematic
; 
 ? 
;
_space_group_IT_number 5
_symmetry_cell_setting monoclinic
_symmetry_space_group_name_Hall 'C 2y'
_symmetry_space_group_name_H-M 'C 1 2 1'
_atom_sites_solution_hydrogens geom
_atom_sites_solution_primary direct
_atom_sites_solution_secondary difmap
_audit_creation_method SHELXL-97
_cell_angle_alpha 90.00
_cell_angle_beta 95.761(13)
_cell_angle_gamma 90.00
_cell_formula_units_Z 4
_cell_length_a 20.529(18)
_cell_length_b 6.669(6)
_cell_length_c 12.889(11)
_cell_measurement_temperature 296(2)
_cell_volume 1756(3)
_computing_cell_refinement 'Bruker SMART'
_computing_data_collection 'Bruker SMART'
_computing_data_reduction 'Bruker SHELXTL'
_computing_molecular_graphics 'Bruker SHELXTL'
_computing_publication_material 'Bruker SHELXTL'
_computing_structure_refinement 'SHELXL-97 (Sheldrick, 1997)'
_computing_structure_solution 'SHELXS-97 (Sheldrick, 1990)'
_diffrn_ambient_temperature 296(2)
_diffrn_measured_fraction_theta_full 0.944
_diffrn_measured_fraction_theta_max 0.944
_diffrn_measurement_device_type 'CCD area detector'
_diffrn_measurement_method 'phi and omega scans'
_diffrn_radiation_monochromator graphite
_diffrn_radiation_source 'fine-focus sealed tube'
_diffrn_radiation_type MoK\a
_diffrn_radiation_wavelength 0.71073
_diffrn_reflns_av_R_equivalents 0.0379
_diffrn_reflns_av_sigmaI/netI 0.1087
_diffrn_reflns_limit_h_max 27
_diffrn_reflns_limit_h_min -25
_diffrn_reflns_limit_k_max 8
_diffrn_reflns_limit_k_min -8
_diffrn_reflns_limit_l_max 15
_diffrn_reflns_limit_l_min -16
_diffrn_reflns_number 6047
_diffrn_reflns_theta_full 28.32
_diffrn_reflns_theta_max 28.32
_diffrn_reflns_theta_min 1.59
_exptl_absorpt_coefficient_mu 0.205
_exptl_absorpt_correction_T_max 1.0000
_exptl_absorpt_correction_T_min 0.7140
_exptl_absorpt_correction_type 'Empirical(Bruker SADABS'
_exptl_crystal_colour colorless
_exptl_crystal_density_diffrn 1.246
_exptl_crystal_density_method 'not measured'
_exptl_crystal_description plate
_exptl_crystal_F_000 704
_exptl_crystal_size_max 0.4
_exptl_crystal_size_mid 0.3
_exptl_crystal_size_min 0.1
_refine_diff_density_max 0.178
_refine_diff_density_min -0.177
_refine_diff_density_rms 0.031
_refine_ls_abs_structure_details 'Flack H D (1983), Acta Cryst. A39, 876-881'
_refine_ls_abs_structure_Flack 0.18(8)
_refine_ls_extinction_method none
_refine_ls_goodness_of_fit_ref 0.778
_refine_ls_hydrogen_treatment mixed
_refine_ls_matrix_type full
_refine_ls_number_parameters 199
_refine_ls_number_reflns 3440
_refine_ls_number_restraints 1
_refine_ls_restrained_S_all 0.778
_refine_ls_R_factor_all 0.1072
_refine_ls_R_factor_gt 0.0407
_refine_ls_shift/su_max 0.001
_refine_ls_shift/su_mean 0.000
_refine_ls_structure_factor_coef Fsqd
_refine_ls_weighting_details 'calc w=1/[\s^2^(Fo^2^)+(0.0273P)^2^+0.0000P] where P=(Fo^2^+2Fc^2^)/3'
_refine_ls_weighting_scheme calc
_refine_ls_wR_factor_gt 0.0661
_refine_ls_wR_factor_ref 0.0744
_reflns_number_gt 1688
_reflns_number_total 3440
_reflns_threshold_expression >2sigma(I)
_cod_data_source_file jo502561m_si_002.cif
_cod_data_source_block 023
_cod_depositor_comments
;
The following automatic conversions were performed:

'_symmetry_cell_setting' value 'Monoclinic' changed to 'monoclinic'
according to
/usr/data/users/saulius/crontab/automatic-downloads/rss-feeds/ACS/lib/dictionaries/cif_core.dic
dictionary named 'cif_core.dic' version 2.4.2 from 2011-04-26.

Automatic conversion script
Id: cif_fix_values 3105 2015-03-04 15:46:00Z robertas 

 Adding full bibliography for 4030837--4030839.cif.
;
_cod_original_sg_symbol_H-M C2
_cod_database_code 4030837

loop_
_symmetry_equiv_pos_as_xyz
'x, y, z'
'-x, y, -z'
'x+1/2, y+1/2, z'
'-x+1/2, y+1/2, -z'

loop_
_atom_site_label
_atom_site_type_symbol
_atom_site_fract_x
_atom_site_fract_y
_atom_site_fract_z
_atom_site_U_iso_or_equiv
_atom_site_adp_type
_atom_site_occupancy
_atom_site_symmetry_multiplicity
_atom_site_calc_flag
_atom_site_refinement_flags
N1 N 0.90759(12) 0.5228(4) 0.27997(18) 0.0534(7) Uani 1 1 d .
S1 S 0.65328(4) 0.78570(12) 0.45053(6) 0.0586(2) Uani 1 1 d .
O1 O 0.83786(10) 0.9423(3) 0.10856(15) 0.0641(6) Uani 1 1 d .
O2 O 0.58423(9) 0.7784(4) 0.41709(16) 0.0842(6) Uani 1 1 d .
O3 O 0.68208(10) 0.9798(3) 0.47475(15) 0.0725(6) Uani 1 1 d .
O4 O 0.82306(8) 0.7401(3) 0.28194(13) 0.0476(5) Uani 1 1 d .
O5 O 0.81618(9) 0.4814(3) 0.16609(16) 0.0638(6) Uani 1 1 d .
C1 C 0.84699(16) 1.0495(5) 0.0148(2) 0.0801(11) Uani 1 1 d .
H1A H 0.8919 1.0393 0.0008 0.120 Uiso 1 1 calc R
H1B H 0.8358 1.1880 0.0231 0.120 Uiso 1 1 calc R
H1C H 0.8193 0.9931 -0.0423 0.120 Uiso 1 1 calc R
C2 C 0.77614(16) 0.9418(4) 0.1401(2) 0.0484(8) Uani 1 1 d .
C3 C 0.72253(17) 1.0418(5) 0.0893(2) 0.0581(8) Uani 1 1 d .
H3B H 0.7274 1.1193 0.0305 0.070 Uiso 1 1 calc R
C4 C 0.66177(16) 1.0246(5) 0.1272(2) 0.0605(9) Uani 1 1 d .
H4A H 0.6260 1.0925 0.0940 0.073 Uiso 1 1 calc R
C5 C 0.65397(15) 0.9086(5) 0.2129(2) 0.0561(8) Uani 1 1 d .
H5A H 0.6128 0.8982 0.2369 0.067 Uiso 1 1 calc R
C6 C 0.70702(14) 0.8059(5) 0.26493(19) 0.0454(7) Uani 1 1 d .
C7 C 0.76716(13) 0.8281(4) 0.2279(2) 0.0429(8) Uani 1 1 d .
C8 C 0.69933(14) 0.6671(4) 0.3559(2) 0.0496(8) Uani 1 1 d .
H8A H 0.7432 0.6388 0.3900 0.059 Uiso 1 1 calc R
C9 C 0.66853(16) 0.4663(5) 0.3188(2) 0.0825(10) Uani 1 1 d .
H9A H 0.6942 0.4069 0.2685 0.124 Uiso 1 1 calc R
H9B H 0.6247 0.4889 0.2874 0.124 Uiso 1 1 calc R
H9C H 0.6675 0.3777 0.3773 0.124 Uiso 1 1 calc R
C10 C 0.66805(15) 0.6342(5) 0.5631(2) 0.0843(12) Uani 1 1 d .
H10A H 0.6450 0.6882 0.6180 0.126 Uiso 1 1 calc R
H10B H 0.7141 0.6319 0.5850 0.126 Uiso 1 1 calc R
H10C H 0.6530 0.5002 0.5473 0.126 Uiso 1 1 calc R
C11 C 0.84748(15) 0.5714(5) 0.2357(2) 0.0479(8) Uani 1 1 d .
C12 C 0.94145(16) 0.3547(5) 0.2342(2) 0.0771(11) Uani 1 1 d .
H12A H 0.9105 0.2463 0.2187 0.092 Uiso 1 1 calc R
H12B H 0.9757 0.3058 0.2852 0.092 Uiso 1 1 calc R
C13 C 0.97129(16) 0.4113(7) 0.1358(3) 0.1038(13) Uani 1 1 d .
H13A H 0.9925 0.2963 0.1095 0.156 Uiso 1 1 calc R
H13B H 1.0028 0.5162 0.1509 0.156 Uiso 1 1 calc R
H13C H 0.9375 0.4572 0.0844 0.156 Uiso 1 1 calc R
C14 C 0.94296(15) 0.6394(5) 0.3652(3) 0.0738(10) Uani 1 1 d .
H14A H 0.9705 0.5488 0.4091 0.089 Uiso 1 1 calc R
H14B H 0.9113 0.6973 0.4075 0.089 Uiso 1 1 calc R
C15 C 0.98419(18) 0.8019(7) 0.3292(3) 0.1231(15) Uani 1 1 d .
H15A H 1.0056 0.8710 0.3884 0.185 Uiso 1 1 calc R
H15B H 0.9572 0.8944 0.2870 0.185 Uiso 1 1 calc R
H15C H 1.0165 0.7457 0.2887 0.185 Uiso 1 1 calc R

loop_
_atom_site_aniso_label
_atom_site_aniso_U_11
_atom_site_aniso_U_22
_atom_site_aniso_U_33
_atom_site_aniso_U_23
_atom_site_aniso_U_13
_atom_site_aniso_U_12
N1 0.0460(16) 0.0654(19) 0.0474(16) -0.0049(14) -0.0020(13) 0.0085(14)
S1 0.0563(5) 0.0689(6) 0.0519(5) 0.0016(5) 0.0115(4) 0.0036(6)
O1 0.0709(16) 0.0732(17) 0.0502(13) 0.0125(12) 0.0157(12) -0.0021(13)
O2 0.0462(13) 0.1191(18) 0.0882(15) 0.0009(17) 0.0104(10) 0.0053(16)
O3 0.0949(16) 0.0695(16) 0.0538(13) -0.0084(13) 0.0112(12) -0.0081(14)
O4 0.0461(12) 0.0596(15) 0.0362(11) 0.0001(11) -0.0006(9) 0.0060(11)
O5 0.0620(14) 0.0670(15) 0.0585(14) -0.0130(13) -0.0133(12) 0.0039(13)
C1 0.097(3) 0.087(3) 0.060(2) 0.008(2) 0.028(2) -0.012(2)
C2 0.058(2) 0.051(2) 0.0366(18) -0.0010(17) 0.0037(17) -0.0041(18)
C3 0.078(2) 0.054(2) 0.0402(18) 0.0084(15) -0.0003(18) 0.0046(19)
C4 0.066(2) 0.059(2) 0.053(2) 0.0001(18) -0.0089(19) 0.0148(19)
C5 0.052(2) 0.069(2) 0.0462(19) 0.0010(18) 0.0008(17) 0.0105(18)
C6 0.0496(17) 0.0527(19) 0.0326(16) -0.0024(17) -0.0032(14) 0.0073(19)
C7 0.0440(19) 0.053(2) 0.0301(16) 0.0003(15) -0.0066(15) 0.0058(15)
C8 0.0425(18) 0.054(2) 0.053(2) 0.0084(17) 0.0047(16) 0.0022(15)
C9 0.104(3) 0.065(2) 0.081(2) -0.002(2) 0.018(2) -0.010(2)
C10 0.097(3) 0.103(3) 0.057(2) 0.027(2) 0.026(2) 0.020(2)
C11 0.049(2) 0.051(2) 0.044(2) 0.0053(17) 0.0052(17) 0.0025(18)
C12 0.063(2) 0.095(3) 0.070(2) -0.003(2) -0.0091(19) 0.031(2)
C13 0.084(3) 0.154(4) 0.077(3) -0.014(3) 0.027(2) 0.007(3)
C14 0.061(2) 0.083(3) 0.073(3) -0.003(2) -0.013(2) 0.003(2)
C15 0.115(3) 0.103(3) 0.151(4) -0.015(3) 0.012(3) -0.044(3)

loop_
_atom_type_symbol
_atom_type_description
_atom_type_scat_dispersion_real
_atom_type_scat_dispersion_imag
_atom_type_scat_source
C C 0.0033 0.0016 'International Tables Vol C Tables 4.2.6.8 and 6.1.1.4'
H H 0.0000 0.0000 'International Tables Vol C Tables 4.2.6.8 and 6.1.1.4'
N N 0.0061 0.0033 'International Tables Vol C Tables 4.2.6.8 and 6.1.1.4'
O O 0.0106 0.0060 'International Tables Vol C Tables 4.2.6.8 and 6.1.1.4'
S S 0.1246 0.1234 'International Tables Vol C Tables 4.2.6.8 and 6.1.1.4'

loop_
_geom_angle_atom_site_label_1
_geom_angle_atom_site_label_2
_geom_angle_atom_site_label_3
_geom_angle
C11 N1 C12 117.6(3)
C11 N1 C14 123.4(3)
C12 N1 C14 118.8(3)
O2 S1 O3 117.67(16)
O2 S1 C10 107.97(15)
O3 S1 C10 107.59(16)
O2 S1 C8 110.50(15)
O3 S1 C8 107.99(13)
C10 S1 C8 104.26(15)
C2 O1 C1 117.0(2)
C11 O4 C7 115.8(2)
O1 C2 C7 116.4(3)
O1 C2 C3 124.8(3)
C7 C2 C3 118.7(3)
C4 C3 C2 119.3(3)
C5 C4 C3 120.8(3)
C4 C5 C6 120.9(3)
C7 C6 C5 117.6(3)
C7 C6 C8 120.1(2)
C5 C6 C8 122.2(3)
C6 C7 C2 122.6(3)
C6 C7 O4 119.9(2)
C2 C7 O4 117.5(2)
C6 C8 C9 111.3(2)
C6 C8 S1 111.0(2)
C9 C8 S1 111.5(2)
O5 C11 N1 126.2(3)
O5 C11 O4 122.2(3)
N1 C11 O4 111.6(3)
N1 C12 C13 113.1(3)
N1 C14 C15 114.0(3)

loop_
_geom_bond_atom_site_label_1
_geom_bond_atom_site_label_2
_geom_bond_distance
N1 C11 1.346(3)
N1 C12 1.473(4)
N1 C14 1.475(4)
S1 O2 1.440(2)
S1 O3 1.444(2)
S1 C10 1.769(3)
S1 C8 1.800(3)
O1 C2 1.369(3)
O1 C1 1.432(3)
O4 C11 1.390(3)
O4 C7 1.410(3)
O5 C11 1.209(3)
C2 C7 1.390(3)
C2 C3 1.393(4)
C3 C4 1.389(4)
C4 C5 1.372(4)
C5 C6 1.399(4)
C6 C7 1.376(3)
C6 C8 1.514(4)
C8 C9 1.537(4)
C12 C13 1.511(4)
C14 C15 1.478(4)
